data_7100865
loop_
_publ_author_name
'M.T. Whited'
'E. Rivard'
'J.C. Peters'

_journal_name_full 'Chemical Communications'
_journal_paper_doi 10.1039/b516046d
_journal_year 2006
_chemical_formula_sum 'C45 H50 Cl Fe N P2 Si'
_chemical_formula_weight 786.19
_space_group_IT_number 14
_symmetry_cell_setting monoclinic
_symmetry_space_group_name_Hall '-P 2yn'
_symmetry_space_group_name_H-M 'P 1 21/n 1'
_cell_angle_alpha 90.00
_cell_angle_beta 94.581(4)
_cell_angle_gamma 90.00
_cell_formula_units_Z 4
_cell_length_a 9.793(3)
_cell_length_b 9.371(3)
_cell_length_c 44.610(12)
_cell_measurement_temperature 100(2)
_cell_volume 4080.9(19)
_diffrn_ambient_temperature 100(2)
_exptl_crystal_density_diffrn 1.280
_cod_depositor_comments
;
The following automatic conversions were performed:
'_symmetry_cell_setting' value 'Monoclinic' changed to 'monoclinic'
according to '/home/saulius/struct/CIF-dictionaries/cif_core.dic'
dictionary named 'cif_core.dic' version 2.4.1 from 2010-06-29.

Automatic conversion script
Id: cif_fix_enum 1527 2010-12-29 10:47:43Z saulius 
;
_cod_original_sg_symbol_H-M 'P 21/n'
_cod_database_code 7100865

loop_
_symmetry_equiv_pos_as_xyz
'x, y, z'
'-x+1/2, y+1/2, -z+1/2'
'-x, -y, -z'
'x-1/2, -y-1/2, z-1/2'

loop_
_atom_site_label
_atom_site_type_symbol
_atom_site_fract_x
_atom_site_fract_y
_atom_site_fract_z
_atom_site_U_iso_or_equiv
_atom_site_adp_type
_atom_site_occupancy
_atom_site_symmetry_multiplicity
_atom_site_calc_flag
_atom_site_refinement_flags
_atom_site_disorder_assembly
_atom_site_disorder_group
Fe Fe 0.30973(3) 0.21878(3) 0.139802(7) 0.01435(9) Uani 1 1 d . . .
Cl Cl 0.20090(6) 0.03080(6) 0.157867(14) 0.02465(16) Uani 1 1 d . . .
P1 P 0.17654(6) 0.42803(6) 0.124959(14) 0.01513(15) Uani 1 1 d . . .
P2 P 0.45882(6) 0.34342(6) 0.179380(14) 0.01483(15) Uani 1 1 d . . .
N N 0.43716(17) 0.26402(18) 0.10965(4) 0.0150(4) Uani 1 1 d . . .
Si Si 0.48119(6) 0.44055(6) 0.115263(15) 0.01521(16) Uani 1 1 d . . .
C1 C 0.4928(2) 0.1715(2) 0.08842(5) 0.0133(5) Uani 1 1 d . . .
C2 C 0.5800(2) 0.0563(2) 0.09829(5) 0.0146(5) Uani 1 1 d . . .
C3 C 0.6357(2) -0.0293(2) 0.07674(5) 0.0168(5) Uani 1 1 d . . .
H3 H 0.6935 -0.1064 0.0833 0.020 Uiso 1 1 calc R . .
C4 C 0.6098(2) -0.0061(2) 0.04635(5) 0.0186(6) Uani 1 1 d . . .
H4 H 0.6515 -0.0641 0.0322 0.022 Uiso 1 1 calc R . .
C5 C 0.5218(2) 0.1032(2) 0.03678(5) 0.0183(6) Uani 1 1 d . . .
H5 H 0.5021 0.1187 0.0158 0.022 Uiso 1 1 calc R . .
C6 C 0.4615(2) 0.1910(2) 0.05714(5) 0.0152(5) Uani 1 1 d . . .
C7 C 0.6138(2) 0.0264(2) 0.13134(5) 0.0166(5) Uani 1 1 d . . .
H7 H 0.5517 0.0864 0.1429 0.020 Uiso 1 1 calc R . .
C8 C 0.5901(3) -0.1304(2) 0.13972(6) 0.0333(7) Uani 1 1 d . . .
H8A H 0.4960 -0.1579 0.1330 0.050 Uiso 1 1 calc R . .
H8B H 0.6047 -0.1418 0.1616 0.050 Uiso 1 1 calc R . .
H8C H 0.6545 -0.1914 0.1299 0.050 Uiso 1 1 calc R . .
C9 C 0.7621(2) 0.0704(3) 0.14107(6) 0.0276(6) Uani 1 1 d . . .
H9A H 0.8254 0.0144 0.1298 0.041 Uiso 1 1 calc R . .
H9B H 0.7812 0.0528 0.1627 0.041 Uiso 1 1 calc R . .
H9C H 0.7742 0.1722 0.1369 0.041 Uiso 1 1 calc R . .
C10 C 0.3546(2) 0.3000(2) 0.04490(5) 0.0188(6) Uani 1 1 d . . .
H10 H 0.3377 0.3674 0.0616 0.023 Uiso 1 1 calc R . .
C11 C 0.2192(2) 0.2255(2) 0.03531(6) 0.0247(6) Uani 1 1 d . . .
H11A H 0.1514 0.2967 0.0279 0.037 Uiso 1 1 calc R . .
H11B H 0.1861 0.1752 0.0526 0.037 Uiso 1 1 calc R . .
H11C H 0.2335 0.1568 0.0193 0.037 Uiso 1 1 calc R . .
C12 C 0.4003(3) 0.3882(3) 0.01861(6) 0.0307(7) Uani 1 1 d . . .
H12A H 0.4052 0.3266 0.0010 0.046 Uiso 1 1 calc R . .
H12B H 0.4908 0.4294 0.0242 0.046 Uiso 1 1 calc R . .
H12C H 0.3342 0.4650 0.0139 0.046 Uiso 1 1 calc R . .
C13 C 0.6007(2) 0.5189(2) 0.08944(5) 0.0212(6) Uani 1 1 d . . .
H13A H 0.6901 0.4721 0.0926 0.032 Uiso 1 1 calc R . .
H13B H 0.6110 0.6213 0.0935 0.032 Uiso 1 1 calc R . .
H13C H 0.5639 0.5047 0.0686 0.032 Uiso 1 1 calc R . .
C14 C 0.5641(2) 0.4487(2) 0.15504(5) 0.0173(6) Uani 1 1 d . . .
H14A H 0.6580 0.4092 0.1558 0.021 Uiso 1 1 calc R . .
H14B H 0.5698 0.5490 0.1620 0.021 Uiso 1 1 calc R . .
C15 C 0.3145(2) 0.5461(2) 0.11389(5) 0.0164(5) Uani 1 1 d . . .
H15A H 0.3248 0.6285 0.1278 0.020 Uiso 1 1 calc R . .
H15B H 0.2916 0.5828 0.0933 0.020 Uiso 1 1 calc R . .
C16 C 0.5759(2) 0.2224(2) 0.20077(5) 0.0154(5) Uani 1 1 d . . .
C17 C 0.5327(2) 0.0844(2) 0.20660(5) 0.0191(6) Uani 1 1 d . . .
H17 H 0.4421 0.0557 0.2001 0.023 Uiso 1 1 calc R . .
C18 C 0.6210(2) -0.0117(2) 0.22189(5) 0.0220(6) Uani 1 1 d . . .
H18 H 0.5908 -0.1057 0.2258 0.026 Uiso 1 1 calc R . .
C19 C 0.7533(2) 0.0300(3) 0.23140(5) 0.0226(6) Uani 1 1 d . . .
H19 H 0.8143 -0.0361 0.2416 0.027 Uiso 1 1 calc R . .
C20 C 0.7965(2) 0.1672(3) 0.22608(5) 0.0233(6) Uani 1 1 d . . .
H20 H 0.8867 0.1960 0.2330 0.028 Uiso 1 1 calc R . .
C21 C 0.7090(2) 0.2632(2) 0.21077(5) 0.0196(6) Uani 1 1 d . . .
H21 H 0.7396 0.3572 0.2070 0.023 Uiso 1 1 calc R . .
C22 C 0.4116(2) 0.4694(2) 0.20820(5) 0.0146(5) Uani 1 1 d . . .
C23 C 0.4063(2) 0.4257(2) 0.23799(5) 0.0171(5) Uani 1 1 d . . .
H23 H 0.4299 0.3303 0.2434 0.021 Uiso 1 1 calc R . .
C24 C 0.3670(2) 0.5193(3) 0.25980(5) 0.0213(6) Uani 1 1 d . . .
H24 H 0.3652 0.4883 0.2800 0.026 Uiso 1 1 calc R . .
C25 C 0.3303(2) 0.6585(3) 0.25207(6) 0.0231(6) Uani 1 1 d . . .
H25 H 0.3034 0.7230 0.2669 0.028 Uiso 1 1 calc R . .
C26 C 0.3333(2) 0.7021(3) 0.22255(6) 0.0236(6) Uani 1 1 d . . .
H26 H 0.3073 0.7969 0.2172 0.028 Uiso 1 1 calc R . .
C27 C 0.3739(2) 0.6093(2) 0.20066(5) 0.0187(6) Uani 1 1 d . . .
H27 H 0.3760 0.6412 0.1805 0.022 Uiso 1 1 calc R . .
C28 C 0.0865(2) 0.5219(2) 0.15341(5) 0.0157(5) Uani 1 1 d . . .
C29 C 0.0596(2) 0.4466(2) 0.17916(5) 0.0200(6) Uani 1 1 d . . .
H29 H 0.0866 0.3495 0.1812 0.024 Uiso 1 1 calc R . .
C30 C -0.0061(2) 0.5114(3) 0.20192(6) 0.0249(6) Uani 1 1 d . . .
H30 H -0.0231 0.4593 0.2195 0.030 Uiso 1 1 calc R . .
C31 C -0.0472(2) 0.6528(3) 0.19895(6) 0.0257(6) Uani 1 1 d . . .
H31 H -0.0932 0.6974 0.2144 0.031 Uiso 1 1 calc R . .
C32 C -0.0210(2) 0.7287(3) 0.17341(6) 0.0271(6) Uani 1 1 d . . .
H32 H -0.0490 0.8255 0.1714 0.033 Uiso 1 1 calc R . .
C33 C 0.0460(2) 0.6641(2) 0.15076(6) 0.0223(6) Uani 1 1 d . . .
H33 H 0.0643 0.7171 0.1334 0.027 Uiso 1 1 calc R . .
C34 C 0.0511(2) 0.4165(2) 0.09240(5) 0.0152(5) Uani 1 1 d . . .
C35 C 0.0294(2) 0.5216(2) 0.07060(5) 0.0200(6) Uani 1 1 d . . .
H35 H 0.0820 0.6068 0.0721 0.024 Uiso 1 1 calc R . .
C36 C -0.0688(2) 0.5034(3) 0.04661(6) 0.0231(6) Uani 1 1 d . . .
H36 H -0.0820 0.5753 0.0316 0.028 Uiso 1 1 calc R . .
C37 C -0.1465(2) 0.3810(2) 0.04459(6) 0.0213(6) Uani 1 1 d . . .
H37 H -0.2141 0.3690 0.0283 0.026 Uiso 1 1 calc R . .
C38 C -0.1271(2) 0.2760(3) 0.06605(6) 0.0228(6) Uani 1 1 d . . .
H38 H -0.1814 0.1919 0.0646 0.027 Uiso 1 1 calc R . .
C39 C -0.0282(2) 0.2927(2) 0.08988(5) 0.0198(6) Uani 1 1 d . . .
H39 H -0.0145 0.2195 0.1045 0.024 Uiso 1 1 calc R . .
C40 C 0.1966(3) 0.8913(2) 0.08114(6) 0.0277(6) Uani 1 1 d . . .
H40 H 0.2328 0.9054 0.1013 0.033 Uiso 1 1 calc R . .
C41 C 0.0586(3) 0.9144(2) 0.07317(6) 0.0309(7) Uani 1 1 d . . .
H41 H -0.0003 0.9443 0.0879 0.037 Uiso 1 1 calc R . .
C42 C 0.0068(3) 0.8936(2) 0.04372(7) 0.0295(7) Uani 1 1 d . . .
H42 H -0.0877 0.9099 0.0383 0.035 Uiso 1 1 calc R . .
C43 C 0.0906(3) 0.8498(2) 0.02234(6) 0.0258(6) Uani 1 1 d . . .
H43 H 0.0545 0.8353 0.0022 0.031 Uiso 1 1 calc R . .
C44 C 0.2282(2) 0.8270(2) 0.03040(6) 0.0231(6) Uani 1 1 d . . .
H44 H 0.2869 0.7966 0.0157 0.028 Uiso 1 1 calc R . .
C45 C 0.2807(2) 0.8479(2) 0.05958(6) 0.0240(6) Uani 1 1 d . . .
H45 H 0.3754 0.8323 0.0649 0.029 Uiso 1 1 calc R . .

loop_
_atom_site_aniso_label
_atom_site_aniso_U_11
_atom_site_aniso_U_22
_atom_site_aniso_U_33
_atom_site_aniso_U_23
_atom_site_aniso_U_13
_atom_site_aniso_U_12
Fe 0.01616(18) 0.01379(17) 0.0134(2) 0.00133(16) 0.00311(14) -0.00114(15)
Cl 0.0312(4) 0.0226(3) 0.0203(4) 0.0031(3) 0.0033(3) -0.0105(3)
P1 0.0154(3) 0.0144(3) 0.0157(4) 0.0010(3) 0.0019(3) 0.0000(3)
P2 0.0151(3) 0.0154(3) 0.0141(4) 0.0003(3) 0.0014(3) -0.0001(3)
N 0.0164(10) 0.0125(10) 0.0165(11) -0.0008(8) 0.0038(8) -0.0009(8)
Si 0.0178(4) 0.0133(3) 0.0149(4) 0.0002(3) 0.0038(3) -0.0010(3)
C1 0.0109(12) 0.0136(12) 0.0158(15) -0.0017(10) 0.0035(10) -0.0073(10)
C2 0.0116(12) 0.0157(12) 0.0169(15) -0.0015(11) 0.0034(10) -0.0044(10)
C3 0.0131(13) 0.0161(12) 0.0211(16) -0.0022(11) 0.0004(11) -0.0003(10)
C4 0.0150(13) 0.0231(14) 0.0182(16) -0.0103(12) 0.0037(11) -0.0042(11)
C5 0.0172(13) 0.0228(13) 0.0149(14) -0.0024(11) 0.0019(11) -0.0071(11)
C6 0.0156(13) 0.0143(12) 0.0160(15) 0.0005(11) 0.0035(11) -0.0057(10)
C7 0.0196(13) 0.0155(12) 0.0147(15) -0.0010(11) 0.0020(11) 0.0024(10)
C8 0.0499(18) 0.0251(15) 0.0248(17) 0.0054(12) 0.0025(14) -0.0076(13)
C9 0.0250(15) 0.0336(15) 0.0244(16) 0.0014(13) 0.0023(12) 0.0026(12)
C10 0.0226(14) 0.0186(13) 0.0154(14) -0.0011(11) 0.0019(11) -0.0011(11)
C11 0.0197(13) 0.0231(13) 0.0308(16) -0.0007(12) -0.0007(12) 0.0019(11)
C12 0.0336(16) 0.0296(15) 0.0286(17) 0.0104(13) 0.0014(13) -0.0040(12)
C13 0.0237(14) 0.0186(13) 0.0220(16) 0.0000(11) 0.0060(12) -0.0026(11)
C14 0.0142(13) 0.0147(13) 0.0236(15) -0.0004(11) 0.0052(11) -0.0008(10)
C15 0.0214(13) 0.0135(12) 0.0143(14) 0.0000(10) 0.0000(11) -0.0024(10)
C16 0.0153(12) 0.0187(12) 0.0123(14) -0.0033(11) 0.0015(10) 0.0030(10)
C17 0.0204(14) 0.0218(13) 0.0153(15) -0.0002(11) 0.0019(11) -0.0009(11)
C18 0.0299(15) 0.0181(13) 0.0185(15) 0.0041(11) 0.0043(12) 0.0020(11)
C19 0.0209(14) 0.0281(15) 0.0185(15) 0.0025(12) -0.0012(12) 0.0094(11)
C20 0.0163(13) 0.0301(15) 0.0225(16) -0.0026(12) -0.0042(12) 0.0019(11)
C21 0.0234(14) 0.0165(13) 0.0186(15) -0.0043(11) -0.0002(11) -0.0019(11)
C22 0.0103(12) 0.0166(12) 0.0164(15) -0.0028(11) -0.0013(10) -0.0015(10)
C23 0.0132(13) 0.0180(13) 0.0199(15) -0.0005(11) -0.0007(11) -0.0028(10)
C24 0.0191(14) 0.0295(15) 0.0155(15) -0.0025(12) 0.0020(11) -0.0048(11)
C25 0.0150(13) 0.0299(15) 0.0246(17) -0.0135(13) 0.0030(12) 0.0003(11)
C26 0.0172(13) 0.0219(14) 0.0308(18) -0.0045(13) -0.0032(12) 0.0021(11)
C27 0.0168(13) 0.0228(14) 0.0161(15) -0.0030(11) -0.0015(11) -0.0004(10)
C28 0.0139(13) 0.0172(13) 0.0161(15) -0.0006(11) 0.0013(11) -0.0024(10)
C29 0.0209(14) 0.0184(13) 0.0208(15) -0.0007(12) 0.0016(12) -0.0014(11)
C30 0.0230(15) 0.0320(16) 0.0204(16) 0.0006(12) 0.0061(12) -0.0067(12)
C31 0.0193(14) 0.0326(15) 0.0261(17) -0.0116(13) 0.0075(12) -0.0009(12)
C32 0.0272(15) 0.0187(13) 0.0359(18) -0.0035(13) 0.0055(13) 0.0034(11)
C33 0.0241(14) 0.0213(14) 0.0220(16) 0.0027(11) 0.0040(12) 0.0024(11)
C34 0.0140(13) 0.0153(12) 0.0166(14) -0.0020(11) 0.0034(10) 0.0007(10)
C35 0.0217(14) 0.0142(13) 0.0237(16) 0.0002(11) -0.0009(12) -0.0034(10)
C36 0.0257(14) 0.0239(14) 0.0190(16) 0.0052(11) -0.0021(12) 0.0029(11)
C37 0.0149(13) 0.0277(15) 0.0205(16) -0.0067(12) -0.0039(11) 0.0032(11)
C38 0.0175(13) 0.0193(13) 0.0317(17) -0.0067(13) 0.0023(12) -0.0042(11)
C39 0.0205(13) 0.0164(13) 0.0227(15) 0.0016(11) 0.0028(12) 0.0000(11)
C40 0.0464(19) 0.0157(14) 0.0201(16) 0.0014(12) -0.0020(14) -0.0086(12)
C41 0.0464(19) 0.0139(13) 0.035(2) 0.0034(13) 0.0213(15) 0.0023(12)
C42 0.0191(14) 0.0224(14) 0.046(2) 0.0099(14) -0.0022(14) 0.0012(11)
C43 0.0322(16) 0.0241(14) 0.0202(16) 0.0009(12) -0.0034(13) -0.0053(12)
C44 0.0229(15) 0.0222(14) 0.0253(17) -0.0003(12) 0.0084(13) -0.0035(11)
C45 0.0186(14) 0.0176(13) 0.0351(19) 0.0043(12) -0.0021(13) -0.0045(11)

loop_
_geom_bond_atom_site_label_1
_geom_bond_atom_site_label_2
_geom_bond_distance
_geom_bond_site_symmetry_2
_geom_bond_publ_flag
Fe N 1.9532(17) . ?
Fe Cl 2.2418(8) . ?
Fe P1 2.4180(8) . ?
Fe P2 2.4903(8) . ?
P1 C28 1.828(2) . ?
P1 C34 1.829(2) . ?
P1 C15 1.844(2) . ?
P2 C16 1.827(2) . ?
P2 C22 1.832(2) . ?
P2 C14 1.842(2) . ?
N C1 1.424(3) . ?
N Si 1.7228(19) . ?
Si C13 1.858(2) . ?
Si C14 1.893(2) . ?
Si C15 1.906(2) . ?
C1 C6 1.416(3) . ?
C1 C2 1.425(3) . ?
C2 C3 1.396(3) . ?
C2 C7 1.511(3) . ?
C3 C4 1.376(3) . ?
C3 H3 0.9500 . ?
C4 C5 1.384(3) . ?
C4 H4 0.9500 . ?
C5 C6 1.391(3) . ?
C5 H5 0.9500 . ?
C6 C10 1.532(3) . ?
C7 C8 1.538(3) . ?
C7 C9 1.539(3) . ?
C7 H7 1.0000 . ?
C8 H8A 0.9800 . ?
C8 H8B 0.9800 . ?
C8 H8C 0.9800 . ?
C9 H9A 0.9800 . ?
C9 H9B 0.9800 . ?
C9 H9C 0.9800 . ?
C10 C11 1.529(3) . ?
C10 C12 1.531(3) . ?
C10 H10 1.0000 . ?
C11 H11A 0.9800 . ?
C11 H11B 0.9800 . ?
C11 H11C 0.9800 . ?
C12 H12A 0.9800 . ?
C12 H12B 0.9800 . ?
C12 H12C 0.9800 . ?
C13 H13A 0.9800 . ?
C13 H13B 0.9800 . ?
C13 H13C 0.9800 . ?
C14 H14A 0.9900 . ?
C14 H14B 0.9900 . ?
C15 H15A 0.9900 . ?
C15 H15B 0.9900 . ?
C16 C17 1.392(3) . ?
C16 C21 1.397(3) . ?
C17 C18 1.389(3) . ?
C17 H17 0.9500 . ?
C18 C19 1.387(3) . ?
C18 H18 0.9500 . ?
C19 C20 1.381(3) . ?
C19 H19 0.9500 . ?
C20 C21 1.384(3) . ?
C20 H20 0.9500 . ?
C21 H21 0.9500 . ?
C22 C23 1.396(3) . ?
C22 C27 1.396(3) . ?
C23 C24 1.387(3) . ?
C23 H23 0.9500 . ?
C24 C25 1.388(3) . ?
C24 H24 0.9500 . ?
C25 C26 1.381(3) . ?
C25 H25 0.9500 . ?
C26 C27 1.389(3) . ?
C26 H26 0.9500 . ?
C27 H27 0.9500 . ?
C28 C29 1.391(3) . ?
C28 C33 1.393(3) . ?
C29 C30 1.385(3) . ?
C29 H29 0.9500 . ?
C30 C31 1.387(3) . ?
C30 H30 0.9500 . ?
C31 C32 1.385(3) . ?
C31 H31 0.9500 . ?
C32 C33 1.387(3) . ?
C32 H32 0.9500 . ?
C33 H33 0.9500 . ?
C34 C35 1.389(3) . ?
C34 C39 1.396(3) . ?
C35 C36 1.391(3) . ?
C35 H35 0.9500 . ?
C36 C37 1.376(3) . ?
C36 H36 0.9500 . ?
C37 C38 1.376(3) . ?
C37 H37 0.9500 . ?
C38 C39 1.389(3) . ?
C38 H38 0.9500 . ?
C39 H39 0.9500 . ?
C40 C45 1.377(3) . ?
C40 C41 1.387(4) . ?
C40 H40 0.9500 . ?
C41 C42 1.384(4) . ?
C41 H41 0.9500 . ?
C42 C43 1.370(3) . ?
C42 H42 0.9500 . ?
C43 C44 1.384(3) . ?
C43 H43 0.9500 . ?
C44 C45 1.375(3) . ?
C44 H44 0.9500 . ?
C45 H45 0.9500 . ?
